data_4505853
loop_
_publ_author_name
'Pedireddi, V. R.'

_publ_section_title
;
 Design and Synthesis of Novel Aza-Aromatic Host&#x2212;Guest
 Complexes:&#x2009; Crystal Structures of 1,7-Phenanthroline with
 Thiodipropionic and Thiodiglycolic Acids
;
_journal_issue 5
_journal_name_full 'Crystal Growth &amp; Design'
_journal_page_first 383
_journal_paper_doi 10.1021/cg015511r
_journal_volume 1
_journal_year 2001
_chemical_formula_moiety '2(C12 H8 N2): (C6 H10 O4 S1)'
_chemical_formula_sum 'C30 H26 N4 O4 S'
_chemical_formula_weight 538.61
_chemical_name_systematic
; 
 ? 
;
_space_group_IT_number 15
_symmetry_cell_setting monoclinic
_symmetry_space_group_name_Hall '-C 2yc'
_symmetry_space_group_name_H-M 'C 1 2/c 1'
_atom_sites_solution_hydrogens geom
_atom_sites_solution_primary direct
_atom_sites_solution_secondary difmap
_audit_creation_method SHELXL
_cell_angle_alpha 90.00
_cell_angle_beta 114.76(1)
_cell_angle_gamma 90.00
_cell_formula_units_Z 4
_cell_length_a 27.128(3)
_cell_length_b 4.793(1)
_cell_length_c 22.658(2)
_cell_measurement_temperature 293(2)
_cell_volume 2675.3(7)
_computing_structure_refinement SHELXSTL-PLUS
_computing_structure_solution SHELXSTL-PLUS
_diffrn_ambient_temperature 293(2)
_diffrn_measurement_device 'CCD area detector, Siemens'
_diffrn_radiation_monochromator graphite
_diffrn_radiation_source 'fine-focus sealed tube'
_diffrn_radiation_type MoK\a
_diffrn_radiation_wavelength 0.71073
_diffrn_reflns_av_R_equivalents 0.0331
_diffrn_reflns_av_sigmaI/netI 0.0335
_diffrn_reflns_limit_h_max 29
_diffrn_reflns_limit_h_min -29
_diffrn_reflns_limit_k_max 5
_diffrn_reflns_limit_k_min -5
_diffrn_reflns_limit_l_max 25
_diffrn_reflns_limit_l_min -18
_diffrn_reflns_number 4793
_diffrn_reflns_theta_max 23.28
_diffrn_reflns_theta_min 1.65
_exptl_absorpt_coefficient_mu 0.165
_exptl_crystal_colour 'light yellow'
_exptl_crystal_density_diffrn 1.337
_exptl_crystal_description 'long needles'
_exptl_crystal_F_000 1128
_exptl_crystal_size_max 0.3
_exptl_crystal_size_mid 0.3
_exptl_crystal_size_min 0.3
_refine_diff_density_max 0.199
_refine_diff_density_min -0.184
_refine_diff_density_rms 0.035
_refine_ls_extinction_method none
_refine_ls_goodness_of_fit_all 1.103
_refine_ls_goodness_of_fit_obs 1.119
_refine_ls_matrix_type full
_refine_ls_number_parameters 229
_refine_ls_number_reflns 1902
_refine_ls_number_restraints 0
_refine_ls_restrained_S_all 1.121
_refine_ls_restrained_S_obs 1.119
_refine_ls_R_factor_all 0.0589
_refine_ls_R_factor_obs 0.0413
_refine_ls_shift/esd_max 0.002
_refine_ls_shift/esd_mean 0.000
_refine_ls_structure_factor_coef Fsqd
_refine_ls_weighting_details 'w=1/[\s^2^(Fo^2^)+(0.0341P)^2^+2.1784P] where P=(Fo^2^+2Fc^2^)/3'
_refine_ls_weighting_scheme calc
_refine_ls_wR_factor_all 0.1017
_refine_ls_wR_factor_obs 0.0887
_reflns_number_observed 1511
_reflns_number_total 1910
_reflns_observed_criterion >3sigma(I)
_cod_data_source_file cg015511r_vrp1021.cif
_cod_data_source_block datam
_cod_depositor_comments
;
The following automatic conversions were performed:

'_refine_ls_weighting_scheme' value 'calc
w=1/[\s^2^(Fo^2^)+(0.0341P)^2^+2.1784P] where P=(Fo^2^+2Fc^2^)/3' was
changed to 'calc'. New tag '_refine_ls_weighting_details' was
created. The value of the new tag was set to
'w=1/[\s^2^(Fo^2^)+(0.0341P)^2^+2.1784P] where P=(Fo^2^+2Fc^2^)/3'.

Automatic conversion script
Id: cif_fix_values 3143 2015-03-26 13:38:13Z robertas 
;
_cod_original_sg_symbol_H-M C2/c
_cod_original_formula_sum 'C30 H26 N4 O4 S1'
_cod_database_code 4505853

loop_
_symmetry_equiv_pos_as_xyz
'x, y, z'
'-x, y, -z+1/2'
'x+1/2, y+1/2, z'
'-x+1/2, y+1/2, -z+1/2'
'-x, -y, -z'
'x, -y, z-1/2'
'-x+1/2, -y+1/2, -z'
'x+1/2, -y+1/2, z-1/2'

loop_
_atom_site_aniso_label
_atom_site_aniso_U_11
_atom_site_aniso_U_22
_atom_site_aniso_U_33
_atom_site_aniso_U_23
_atom_site_aniso_U_13
_atom_site_aniso_U_12
N11 0.0579(13) 0.0558(13) 0.0511(12) 0.0006(11) 0.0265(11) 0.0057(11)
C12 0.068(2) 0.063(2) 0.062(2) 0.004(2) 0.033(2) 0.013(2)
C13 0.052(2) 0.075(2) 0.075(2) 0.011(2) 0.026(2) 0.016(2)
C14 0.048(2) 0.067(2) 0.059(2) 0.008(2) 0.0089(14) 0.0004(14)
C15 0.0506(14) 0.0469(14) 0.0447(13) 0.0067(12) 0.0163(11) -0.0015(12)
C16 0.058(2) 0.055(2) 0.0433(14) -0.0026(13) 0.0117(13) -0.0071(14)
C17 0.066(2) 0.051(2) 0.0496(15) -0.0074(13) 0.0249(13) -0.0006(14)
C18 0.0536(14) 0.0447(14) 0.0448(14) 0.0005(11) 0.0239(12) -0.0021(12)
N19 0.0522(13) 0.0583(13) 0.0602(13) -0.0017(11) 0.0276(11) 0.0057(11)
S21 0.0786(7) 0.0383(5) 0.0930(8) 0.000 0.0545(6) 0.000
C21 0.054(2) 0.051(2) 0.060(2) 0.0075(14) 0.0276(13) 0.0044(14)
C22 0.0498(15) 0.052(2) 0.059(2) -0.0060(15) 0.0256(13) -0.0041(14)
C23 0.0519(15) 0.049(2) 0.0519(15) 0.0026(12) 0.0254(13) -0.0026(13)
C110 0.051(2) 0.074(2) 0.071(2) -0.003(2) 0.025(2) 0.004(2)
C111 0.047(2) 0.081(2) 0.058(2) -0.006(2) 0.0135(13) -0.004(2)
C112 0.053(2) 0.062(2) 0.0475(15) -0.0076(14) 0.0206(13) -0.0024(13)
C113 0.0476(13) 0.0454(14) 0.0399(12) 0.0016(11) 0.0177(11) -0.0030(11)
C114 0.0531(14) 0.0454(14) 0.0417(13) 0.0052(11) 0.0227(11) 0.0012(12)
O231 0.0579(11) 0.094(2) 0.0699(12) -0.0274(12) 0.0179(10) -0.0069(11)
O232 0.0565(12) 0.0715(13) 0.0682(12) -0.0137(10) 0.0246(9) 0.0106(10)

loop_
_atom_site_label
_atom_site_type_symbol
_atom_site_fract_x
_atom_site_fract_y
_atom_site_fract_z
_atom_site_U_iso_or_equiv
_atom_site_thermal_displace_type
_atom_site_occupancy
_atom_site_calc_flag
_atom_site_refinement_flags
N11 N 0.25761(8) 0.4635(4) 0.44678(9) 0.0537(5) Uani 1 d .
C12 C 0.20719(11) 0.5467(6) 0.43073(14) 0.0623(7) Uani 1 d .
H12 H 0.2017(9) 0.6882(54) 0.4585(12) 0.066(8) Uiso 1 d .
C13 C 0.16224(12) 0.4425(7) 0.37801(15) 0.0674(8) Uani 1 d .
H13 H 0.1263(11) 0.5230(55) 0.3703(12) 0.072(8) Uiso 1 d .
C14 C 0.16993(11) 0.2457(6) 0.33964(14) 0.0627(8) Uani 1 d .
H14 H 0.1407(10) 0.1726(52) 0.3024(12) 0.064(7) Uiso 1 d .
C15 C 0.22273(9) 0.1488(5) 0.35432(11) 0.0486(6) Uani 1 d .
C16 C 0.23435(11) -0.0594(5) 0.31686(12) 0.0553(7) Uani 1 d .
H16 H 0.2032(9) -0.1304(47) 0.2806(11) 0.052(6) Uiso 1 d .
C17 C 0.28502(11) -0.1503(6) 0.33295(12) 0.0553(7) Uani 1 d .
H17 H 0.2936(9) -0.2874(53) 0.3090(12) 0.062(7) Uiso 1 d .
C18 C 0.32941(9) -0.0433(5) 0.38933(11) 0.0466(6) Uani 1 d .
N19 N 0.37988(8) -0.1500(4) 0.40496(10) 0.0555(6) Uani 1 d .
S21 S 0.0000 0.3168(2) 0.2500 0.0637(3) Uani 1 d S
C21 C -0.00095(11) 0.5570(6) 0.31126(13) 0.0540(7) Uani 1 d .
H21B H 0.0254(9) 0.7068(54) 0.3172(11) 0.060(7) Uiso 1 d .
H21A H 0.0111(10) 0.4506(57) 0.3503(13) 0.074(9) Uiso 1 d .
C22 C -0.05676(10) 0.6699(6) 0.29609(14) 0.0528(6) Uani 1 d .
H22B H -0.0803(10) 0.5292(55) 0.2941(11) 0.060(8) Uiso 1 d .
H22A H -0.0719(11) 0.7611(59) 0.2524(14) 0.085(9) Uiso 1 d .
C23 C -0.05878(10) 0.8789(5) 0.34433(12) 0.0498(6) Uani 1 d .
C110 C 0.42096(11) -0.0523(6) 0.45681(14) 0.0654(8) Uani 1 d .
H110 H 0.4567(11) -0.1425(57) 0.4671(12) 0.080(8) Uiso 1 d .
C111 C 0.41512(11) 0.1572(7) 0.49579(14) 0.0649(8) Uani 1 d .
H111 H 0.4451(11) 0.2247(56) 0.5290(13) 0.074(8) Uiso 1 d .
C112 C 0.36487(10) 0.2654(6) 0.48115(12) 0.0545(7) Uani 1 d .
H112 H 0.3589(9) 0.4096(49) 0.5061(11) 0.053(7) Uiso 1 d .
C113 C 0.32015(9) 0.1642(5) 0.42708(10) 0.0445(6) Uani 1 d .
C114 C 0.26517(9) 0.2632(5) 0.40910(10) 0.0457(6) Uani 1 d .
O231 O -0.01993(7) 0.9592(4) 0.39088(9) 0.0771(6) Uani 1 d .
O232 O -0.10851(7) 0.9687(4) 0.32883(9) 0.0659(5) Uani 1 d .
H232 H -0.1100(12) 1.1100(71) 0.3592(16) 0.110(12) Uiso 1 d .

loop_
_atom_type_symbol
_atom_type_description
_atom_type_scat_dispersion_real
_atom_type_scat_dispersion_imag
_atom_type_scat_source
C C 0.0033 0.0016 'International Tables Vol C Tables 4.2.6.8 and 6.1.1.4'
H H 0.0000 0.0000 'International Tables Vol C Tables 4.2.6.8 and 6.1.1.4'
N N 0.0061 0.0033 'International Tables Vol C Tables 4.2.6.8 and 6.1.1.4'
O O 0.0106 0.0060 'International Tables Vol C Tables 4.2.6.8 and 6.1.1.4'
S S 0.1246 0.1234 'International Tables Vol C Tables 4.2.6.8 and 6.1.1.4'

loop_
_geom_angle_atom_site_label_1
_geom_angle_atom_site_label_2
_geom_angle_atom_site_label_3
_geom_angle
_geom_angle_site_symmetry_3
C12 N11 C114 116.9(2) .
N11 C12 C13 124.1(3) .
C14 C13 C12 119.0(3) .
C13 C14 C15 119.5(3) .
C114 C15 C14 117.2(2) .
C114 C15 C16 119.7(2) .
C14 C15 C16 123.1(2) .
C17 C16 C15 121.5(2) .
C16 C17 C18 120.6(3) .
N19 C18 C113 121.7(2) .
N19 C18 C17 118.4(2) .
C113 C18 C17 119.9(2) .
C110 N19 C18 118.7(2) .
C21 S21 C21 101.1(2) 2
C22 C21 S21 112.9(2) .
C23 C22 C21 114.4(2) .
O231 C23 O232 123.7(2) .
O231 C23 C22 124.6(2) .
O232 C23 C22 111.7(2) .
N19 C110 C111 122.9(3) .
C112 C111 C110 119.3(3) .
C111 C112 C113 119.5(3) .
C112 C113 C18 117.9(2) .
C112 C113 C114 123.0(2) .
C18 C113 C114 119.1(2) .
N11 C114 C15 123.3(2) .
N11 C114 C113 117.6(2) .
C15 C114 C113 119.1(2) .

loop_
_geom_bond_atom_site_label_1
_geom_bond_atom_site_label_2
_geom_bond_distance
_geom_bond_site_symmetry_2
N11 C12 1.321(3) .
N11 C114 1.356(3) .
C12 C13 1.394(4) .
C13 C14 1.357(4) .
C14 C15 1.407(3) .
C15 C114 1.404(3) .
C15 C16 1.428(3) .
C16 C17 1.339(3) .
C17 C18 1.434(3) .
C18 N19 1.362(3) .
C18 C113 1.402(3) .
N19 C110 1.321(3) .
S21 C21 1.812(3) .
S21 C21 1.812(3) 2
C21 C22 1.506(3) .
C22 C23 1.501(3) .
C23 O231 1.200(3) .
C23 O232 1.316(3) .
C110 C111 1.389(4) .
C111 C112 1.363(4) .
C112 C113 1.401(3) .
C113 C114 1.451(3) .
